data_2002761
loop_
_publ_author_name
'Peters, E'
'Mueller-Buschbaum, H'

_publ_section_title
;
Ueber ein niedervalentes Titan-Wolframoxid: Ti0,54 W0,46 O2
;
_journal_name_full
;
Zeitschrift fuer Naturforschung, Teil B. Anorganische Chemie,
Organische Chemie (42,1987-)
;
_journal_page_first 29
_journal_page_last 31
_journal_volume 51
_journal_year 1996
_chemical_formula_structural 'Ti.54 W.46 O2'
_chemical_formula_sum 'O2 Ti0.54 W0.46'
_chemical_name_systematic 'Titanium tungsten oxide (0.54/0.46/2)'
_space_group_IT_number 136
_symmetry_cell_setting tetragonal
_symmetry_Int_Tables_number 136
_symmetry_space_group_name_Hall '-P 4n 2n'
_symmetry_space_group_name_H-M 'P 42/m n m'
_cell_angle_alpha 90
_cell_angle_beta 90
_cell_angle_gamma 90
_cell_formula_units_Z 2
_cell_length_a 4.6862(4)
_cell_length_b 4.6862(4)
_cell_length_c 2.9039(3)
_cell_volume 63.8
_refine_ls_R_factor_all 0.0583
_cod_original_formula_sum 'O2 Ti.54 W.46'
_cod_database_code 2002761

loop_
_symmetry_equiv_pos_as_xyz
x,y,z
-x,-y,z
1/2+x,1/2-y,1/2+z
1/2-x,1/2+y,1/2+z
-x,-y,-z
x,y,-z
1/2-x,1/2+y,1/2-z
1/2+x,1/2-y,1/2-z
y,x,z
-y,-x,z
1/2-y,1/2+x,1/2+z
1/2+y,1/2-x,1/2+z
-y,-x,-z
y,x,-z
1/2+y,1/2-x,1/2-z
1/2-y,1/2+x,1/2-z

loop_
_atom_site_aniso_label
_atom_site_aniso_U_11
_atom_site_aniso_U_12
_atom_site_aniso_U_13
_atom_site_aniso_U_22
_atom_site_aniso_U_23
_atom_site_aniso_U_33
O1 0.0062(8) 0.0026(12) 0. 0.0062(8) 0. 0.0081(14)

loop_
_atom_site_label
_atom_site_type_symbol
_atom_site_symmetry_multiplicity
_atom_site_Wyckoff_symbol
_atom_site_fract_x
_atom_site_fract_y
_atom_site_fract_z
_atom_site_occupancy
_atom_site_attached_hydrogens
_atom_site_calc_flag
W1 W4+ 4 e 0. 0. 0.0564(2) 0.23 0 d
Ti1 Ti4+ 2 a 0. 0. 0. 0.54 0 d
O1 O2- 4 f 0.3007(6) 0.3007(6) 0. 1. 0 d

loop_
_atom_type_symbol
_atom_type_oxidation_number
W4+ 4.000
Ti4+ 4.000
O2- -2.000
